data_2214087
loop_
_publ_author_name
'Lin-Hai Jing'
'Yi Feng'
'Da-Bin Qin'
'Shao-Jin Gu'
'Huan-Xia Zhang'

_publ_section_title
;
 Isoquinoline-1-carboxylic acid
;
_journal_coeditor_code BT2386
_journal_issue 7
_journal_name_full 'Acta Crystallographica Section E'
_journal_page_first o3104
_journal_page_last o3104
_journal_paper_doi 10.1107/S160053680702658X
_journal_volume 63
_journal_year 2007
_chemical_formula_iupac 'C10 H7 N O2'
_chemical_formula_moiety 'C10 H7 N O2'
_chemical_formula_sum 'C10 H7 N O2'
_chemical_formula_weight 173.17
_chemical_name_systematic
;
Isoquinoline-1-carboxylic acid
;
_space_group_IT_number 2
_symmetry_cell_setting triclinic
_symmetry_space_group_name_Hall '-P 1'
_symmetry_space_group_name_H-M 'P -1'
_atom_sites_solution_hydrogens geom
_atom_sites_solution_primary direct
_atom_sites_solution_secondary difmap
_audit_creation_method SHELXL-97
_cell_angle_alpha 108.957(2)
_cell_angle_beta 100.674(2)
_cell_angle_gamma 91.447(2)
_cell_formula_units_Z 6
_cell_length_a 8.3707(6)
_cell_length_b 11.4278(7)
_cell_length_c 13.2044(10)
_cell_measurement_reflns_used 9042
_cell_measurement_temperature 153(2)
_cell_measurement_theta_max 27.55
_cell_measurement_theta_min 3.10
_cell_volume 1168.97(14)
_computing_cell_refinement RAPID-AUTO
_computing_data_collection 'RAPID-AUTO (Rigaku/MSC, 2004)'
_computing_data_reduction RAPID-AUTO
_computing_molecular_graphics 'XP in SHELXTL (Bruker, 1997)'
_computing_publication_material SHELXL97
_computing_structure_refinement 'SHELXL97 (Sheldrick, 1997)'
_computing_structure_solution 'SHELXS97 (Sheldrick, 1997)'
_diffrn_ambient_temperature 153(2)
_diffrn_measured_fraction_theta_full 0.974
_diffrn_measured_fraction_theta_max 0.974
_diffrn_measurement_device_type 'Rigaku R-AXIS RAPID'
_diffrn_measurement_method \w
_diffrn_radiation_monochromator graphite
_diffrn_radiation_source 'Rotating Anode'
_diffrn_radiation_type MoK\a
_diffrn_radiation_wavelength 0.71073
_diffrn_reflns_av_R_equivalents 0.0370
_diffrn_reflns_av_sigmaI/netI 0.0481
_diffrn_reflns_limit_h_max 10
_diffrn_reflns_limit_h_min -10
_diffrn_reflns_limit_k_max 14
_diffrn_reflns_limit_k_min -14
_diffrn_reflns_limit_l_max 17
_diffrn_reflns_limit_l_min -17
_diffrn_reflns_number 11161
_diffrn_reflns_theta_full 27.48
_diffrn_reflns_theta_max 27.48
_diffrn_reflns_theta_min 3.23
_diffrn_standards_decay_% 0
_diffrn_standards_interval_count 0
_diffrn_standards_interval_time 0
_diffrn_standards_number 0
_exptl_absorpt_coefficient_mu 0.105
_exptl_absorpt_correction_type none
_exptl_crystal_colour colorless
_exptl_crystal_density_diffrn 1.476
_exptl_crystal_density_method 'not measured'
_exptl_crystal_description block
_exptl_crystal_F_000 540
_exptl_crystal_size_max 0.58
_exptl_crystal_size_mid 0.52
_exptl_crystal_size_min 0.34
_refine_diff_density_max 0.519
_refine_diff_density_min -0.311
_refine_ls_extinction_coef 0.018(3)
_refine_ls_extinction_expression Fc^*^=kFc[1+0.001xFc^2^\l^3^/sin(2\q)]^-1/4^
_refine_ls_extinction_method SHELXL97
_refine_ls_goodness_of_fit_ref 1.021
_refine_ls_hydrogen_treatment mixed
_refine_ls_matrix_type full
_refine_ls_number_parameters 365
_refine_ls_number_reflns 5223
_refine_ls_number_restraints 0
_refine_ls_restrained_S_all 1.021
_refine_ls_R_factor_all 0.0600
_refine_ls_R_factor_gt 0.0500
_refine_ls_shift/su_max 0.000
_refine_ls_shift/su_mean 0.000
_refine_ls_structure_factor_coef Fsqd
_refine_ls_weighting_details 'calc w=1/[\s^2^(Fo^2^)+(0.0708P)^2^+0.33P] where P=(Fo^2^+2Fc^2^)/3'
_refine_ls_weighting_scheme calc
_refine_ls_wR_factor_gt 0.1295
_refine_ls_wR_factor_ref 0.1345
_reflns_number_gt 4016
_reflns_number_total 5223
_reflns_threshold_expression I>2\s(I)
_cod_data_source_file bt2386.cif
_cod_data_source_block I
_cod_depositor_comments
;
The following automatic conversions were performed:
'_symmetry_cell_setting' value 'Triclinic' changed to 'triclinic'
according to '/home/saulius/struct/CIF-dictionaries/cif_core.dic'
dictionary named 'cif_core.dic' version 2.4.1 from 2010-06-29.

Automatic conversion script
Id: cif_fix_enum 1527 2010-12-29 10:47:43Z saulius 

The following automatic conversions were performed:

'_symmetry_cell_setting' value 'Triclinic' changed to 'triclinic'
according to /home/saulius/struct/CIF-dictionaries/cif_core.dic
dictionary named 'cif_core.dic' version 2.4.1 from 2010-06-29.

Automatic conversion script
Id: cif_fix_values 1715 2011-07-08 13:25:40Z adriana 
;
_cod_database_code 2214087
_cod_database_fobs_code 2214087

loop_
_symmetry_equiv_pos_as_xyz
'x, y, z'
'-x, -y, -z'

loop_
_atom_site_type_symbol
_atom_site_label
_atom_site_fract_x
_atom_site_fract_y
_atom_site_fract_z
_atom_site_U_iso_or_equiv
_atom_site_adp_type
_atom_site_calc_flag
_atom_site_refinement_flags
_atom_site_occupancy
O O1 0.55014(15) 0.22987(10) 0.47803(9) 0.0308(3) Uani d . 1
O O2 0.44813(17) 0.08212(11) 0.31984(9) 0.0403(3) Uani d . 1
N N1 0.32740(16) 0.37701(11) 0.44770(10) 0.0228(3) Uani d . 1
C C1 0.33565(18) 0.27907(13) 0.36107(11) 0.0197(3) Uani d . 1
C C2 0.2212(2) 0.46223(14) 0.43699(13) 0.0279(4) Uani d . 1
H H2 0.2178 0.5322 0.4995 0.034 Uiso calc R 1
C C3 0.1195(2) 0.45160(14) 0.34056(13) 0.0272(3) Uani d . 1
H H3 0.0460 0.5127 0.3366 0.033 Uiso calc R 1
C C4 0.0189(2) 0.33229(15) 0.14450(13) 0.0278(3) Uani d . 1
H H4 -0.0574 0.3910 0.1385 0.033 Uiso calc R 1
C C5 0.0266(2) 0.23220(15) 0.05484(12) 0.0297(4) Uani d . 1
H H5 -0.0442 0.2218 -0.0132 0.036 Uiso calc R 1
C C6 0.1387(2) 0.14449(14) 0.06288(12) 0.0271(3) Uani d . 1
H H6 0.1433 0.0757 -0.0003 0.033 Uiso calc R 1
C C7 0.24126(19) 0.15637(14) 0.15988(12) 0.0236(3) Uani d . 1
H H7 0.3161 0.0960 0.1636 0.028 Uiso calc R 1
C C8 0.23623(18) 0.25916(13) 0.25556(11) 0.0195(3) Uani d . 1
C C9 0.12432(19) 0.34902(14) 0.24652(12) 0.0224(3) Uani d . 1
C C10 0.45201(18) 0.18691(13) 0.38325(11) 0.0206(3) Uani d . 1
O O1A 0.67121(14) 0.22924(10) 0.70186(9) 0.0300(3) Uani d . 1
O O2A 0.93960(16) 0.25229(11) 0.76675(11) 0.0482(4) Uani d . 1
C C1A 0.82048(18) 0.06951(13) 0.61722(11) 0.0205(3) Uani d . 1
N N1A 0.71612(15) 0.05087(11) 0.52356(10) 0.0208(3) Uani d . 1
C C2A 0.70952(19) -0.05813(14) 0.43994(12) 0.0238(3) Uani d . 1
H H2A 0.6328 -0.0714 0.3736 0.029 Uiso calc R 1
C C3A 0.80874(19) -0.14899(13) 0.44770(12) 0.0240(3) Uani d . 1
H H3A 0.8011 -0.2236 0.3874 0.029 Uiso calc R 1
C C4A 1.0295(2) -0.22249(14) 0.55853(12) 0.0264(3) Uani d . 1
H H4A 1.0271 -0.2972 0.4991 0.032 Uiso calc R 1
C C5A 1.1356(2) -0.20353(15) 0.65542(13) 0.0285(4) Uani d . 1
H H5A 1.2068 -0.2648 0.6632 0.034 Uiso calc R 1
C C6A 1.1395(2) -0.09298(15) 0.74413(13) 0.0280(3) Uani d . 1
H H6A 1.2132 -0.0810 0.8114 0.034 Uiso calc R 1
C C7A 1.03937(19) -0.00292(14) 0.73495(12) 0.0249(3) Uani d . 1
H H7A 1.0435 0.0707 0.7957 0.030 Uiso calc R 1
C C8A 0.92890(18) -0.01916(13) 0.63473(11) 0.0198(3) Uani d . 1
C C9A 0.92297(18) -0.13159(13) 0.54586(12) 0.0213(3) Uani d . 1
C C10A 0.81768(19) 0.19380(14) 0.70422(12) 0.0237(3) Uani d . 1
O O1B 0.50385(15) 0.43664(11) 0.65072(9) 0.0333(3) Uani d . 1
O O2B 0.28869(16) 0.51262(15) 0.71761(10) 0.0535(4) Uani d . 1
N N1B 0.65308(16) 0.44696(11) 0.84876(10) 0.0223(3) Uani d . 1
C C1B 0.54342(18) 0.52634(13) 0.83991(11) 0.0207(3) Uani d . 1
C C2B 0.75794(19) 0.46784(14) 0.94605(12) 0.0244(3) Uani d . 1
H H2B 0.8360 0.4101 0.9513 0.029 Uiso calc R 1
C C3B 0.75569(19) 0.56808(14) 1.03629(12) 0.0245(3) Uani d . 1
H H3B 0.8303 0.5790 1.1030 0.029 Uiso calc R 1
C C4B 0.6351(2) 0.76283(14) 1.12033(12) 0.0278(3) Uani d . 1
H H4B 0.7078 0.7764 1.1883 0.033 Uiso calc R 1
C C5B 0.5253(2) 0.84668(14) 1.11053(13) 0.0322(4) Uani d . 1
H H5B 0.5205 0.9176 1.1719 0.039 Uiso calc R 1
C C6B 0.4187(2) 0.82810(15) 1.00929(14) 0.0320(4) Uani d . 1
H H6B 0.3443 0.8880 1.0029 0.038 Uiso calc R 1
C C7B 0.4205(2) 0.72551(14) 0.92027(13) 0.0268(3) Uani d . 1
H H7B 0.3474 0.7145 0.8530 0.032 Uiso calc R 1
C C8B 0.53150(18) 0.63544(13) 0.92817(11) 0.0203(3) Uani d . 1
C C9B 0.64159(19) 0.65562(13) 1.02982(12) 0.0217(3) Uani d . 1
C C10B 0.43012(19) 0.49211(13) 0.72890(12) 0.0244(3) Uani d . 1
H H1O 0.608(4) 0.170(3) 0.493(2) 0.086(9) Uiso d . 1
H H1OA 0.674(3) 0.312(3) 0.755(2) 0.074(8) Uiso d . 1
H H1OB 0.431(3) 0.413(3) 0.580(2) 0.080(9) Uiso d . 1

loop_
_atom_site_aniso_label
_atom_site_aniso_U_11
_atom_site_aniso_U_22
_atom_site_aniso_U_33
_atom_site_aniso_U_12
_atom_site_aniso_U_13
_atom_site_aniso_U_23
O1 0.0374(7) 0.0281(6) 0.0188(5) 0.0141(5) -0.0048(5) 0.0020(4)
O2 0.0531(8) 0.0296(6) 0.0243(6) 0.0214(6) -0.0087(5) -0.0019(5)
N1 0.0252(7) 0.0221(6) 0.0172(6) 0.0071(5) 0.0017(5) 0.0026(5)
C1 0.0207(7) 0.0207(6) 0.0165(7) 0.0039(6) 0.0032(5) 0.0046(5)
C2 0.0332(9) 0.0239(7) 0.0210(7) 0.0095(6) 0.0025(6) 0.0011(6)
C3 0.0293(8) 0.0235(7) 0.0266(8) 0.0115(6) 0.0026(6) 0.0066(6)
C4 0.0298(8) 0.0303(8) 0.0236(8) 0.0086(7) 0.0006(6) 0.0117(6)
C5 0.0326(9) 0.0376(9) 0.0163(7) 0.0038(7) -0.0023(6) 0.0096(6)
C6 0.0343(9) 0.0281(7) 0.0158(7) 0.0039(7) 0.0040(6) 0.0036(6)
C7 0.0282(8) 0.0241(7) 0.0173(7) 0.0063(6) 0.0043(6) 0.0051(6)
C8 0.0210(7) 0.0202(7) 0.0165(7) 0.0026(6) 0.0037(5) 0.0053(5)
C9 0.0233(7) 0.0242(7) 0.0188(7) 0.0038(6) 0.0025(6) 0.0068(6)
C10 0.0231(7) 0.0224(7) 0.0153(7) 0.0058(6) 0.0028(5) 0.0055(5)
O1A 0.0294(6) 0.0263(6) 0.0252(6) 0.0099(5) 0.0014(5) -0.0019(4)
O2A 0.0341(7) 0.0336(6) 0.0495(8) 0.0101(6) -0.0102(6) -0.0128(6)
C1A 0.0216(7) 0.0222(7) 0.0163(7) 0.0033(6) 0.0031(5) 0.0050(5)
N1A 0.0230(6) 0.0218(6) 0.0163(6) 0.0056(5) 0.0028(5) 0.0051(5)
C2A 0.0265(8) 0.0263(7) 0.0152(7) 0.0041(6) 0.0020(6) 0.0035(6)
C3A 0.0302(8) 0.0220(7) 0.0157(7) 0.0042(6) 0.0046(6) 0.0007(5)
C4A 0.0338(9) 0.0240(7) 0.0221(7) 0.0092(7) 0.0093(6) 0.0063(6)
C5A 0.0298(8) 0.0318(8) 0.0300(8) 0.0133(7) 0.0088(6) 0.0162(7)
C6A 0.0286(8) 0.0347(8) 0.0214(8) 0.0059(7) 0.0011(6) 0.0124(6)
C7A 0.0280(8) 0.0275(7) 0.0174(7) 0.0045(6) 0.0021(6) 0.0063(6)
C8A 0.0220(7) 0.0208(6) 0.0167(7) 0.0044(6) 0.0050(5) 0.0058(5)
C9A 0.0241(8) 0.0224(7) 0.0190(7) 0.0060(6) 0.0075(6) 0.0072(6)
C10A 0.0264(8) 0.0230(7) 0.0188(7) 0.0079(6) 0.0007(6) 0.0047(6)
O1B 0.0325(6) 0.0445(7) 0.0147(5) 0.0103(5) 0.0023(5) -0.0003(5)
O2B 0.0323(7) 0.0808(11) 0.0255(7) 0.0235(7) -0.0029(5) -0.0080(7)
N1B 0.0263(7) 0.0217(6) 0.0162(6) 0.0054(5) 0.0040(5) 0.0028(5)
C1B 0.0230(7) 0.0216(7) 0.0150(7) 0.0032(6) 0.0041(5) 0.0027(5)
C2B 0.0270(8) 0.0245(7) 0.0205(7) 0.0075(6) 0.0021(6) 0.0072(6)
C3B 0.0290(8) 0.0256(7) 0.0154(7) 0.0032(6) -0.0006(6) 0.0052(6)
C4B 0.0342(9) 0.0270(7) 0.0161(7) 0.0028(7) 0.0022(6) 0.0005(6)
C5B 0.0414(10) 0.0245(7) 0.0227(8) 0.0064(7) 0.0080(7) -0.0040(6)
C6B 0.0356(9) 0.0265(8) 0.0305(9) 0.0134(7) 0.0072(7) 0.0038(6)
C7B 0.0289(8) 0.0264(7) 0.0214(7) 0.0082(6) 0.0031(6) 0.0036(6)
C8B 0.0231(7) 0.0204(6) 0.0151(7) 0.0037(6) 0.0038(5) 0.0027(5)
C9B 0.0250(8) 0.0216(7) 0.0161(7) 0.0019(6) 0.0041(6) 0.0032(5)
C10B 0.0286(8) 0.0231(7) 0.0159(7) 0.0059(6) 0.0014(6) 0.0003(5)

loop_
_atom_type_symbol
_atom_type_description
_atom_type_scat_dispersion_real
_atom_type_scat_dispersion_imag
_atom_type_scat_source
C C 0.0033 0.0016 'International Tables Vol C Tables 4.2.6.8 and 6.1.1.4'
H H 0.0000 0.0000 'International Tables Vol C Tables 4.2.6.8 and 6.1.1.4'
N N 0.0061 0.0033 'International Tables Vol C Tables 4.2.6.8 and 6.1.1.4'
O O 0.0106 0.0060 'International Tables Vol C Tables 4.2.6.8 and 6.1.1.4'

loop_
_geom_angle_atom_site_label_1
_geom_angle_atom_site_label_2
_geom_angle_atom_site_label_3
_geom_angle
C10 O1 H1O 111.1(19)
C1 N1 C2 119.62(12)
N1 C1 C8 122.42(13)
N1 C1 C10 115.25(12)
C8 C1 C10 122.27(12)
N1 C2 C3 122.81(13)
N1 C2 H2 118.6
C3 C2 H2 118.6
C2 C3 C9 119.41(13)
C2 C3 H3 120.3
C9 C3 H3 120.3
C5 C4 C9 120.37(14)
C5 C4 H4 119.8
C9 C4 H4 119.8
C4 C5 C6 120.28(14)
C4 C5 H5 119.9
C6 C5 H5 119.9
C7 C6 C5 121.24(14)
C7 C6 H6 119.4
C5 C6 H6 119.4
C6 C7 C8 120.18(14)
C6 C7 H7 119.9
C8 C7 H7 119.9
C9 C8 C7 118.35(13)
C9 C8 C1 116.99(12)
C7 C8 C1 124.66(13)
C3 C9 C4 121.69(13)
C3 C9 C8 118.74(13)
C4 C9 C8 119.56(13)
O2 C10 O1 124.09(13)
O2 C10 C1 122.74(13)
O1 C10 C1 113.12(12)
C10A O1A H1OA 110.1(16)
N1A C1A C8A 122.96(13)
N1A C1A C10A 114.79(12)
C8A C1A C10A 122.25(12)
C1A N1A C2A 119.29(12)
C3A C2A N1A 122.55(13)
C3A C2A H2A 118.7
N1A C2A H2A 118.7
C2A C3A C9A 119.68(13)
C2A C3A H3A 120.2
C9A C3A H3A 120.2
C5A C4A C9A 120.47(14)
C5A C4A H4A 119.8
C9A C4A H4A 119.8
C4A C5A C6A 120.10(14)
C4A C5A H5A 119.9
C6A C5A H5A 119.9
C7A C6A C5A 121.17(14)
C7A C6A H6A 119.4
C5A C6A H6A 119.4
C6A C7A C8A 120.13(14)
C6A C7A H7A 119.9
C8A C7A H7A 119.9
C7A C8A C1A 124.19(13)
C7A C8A C9A 118.68(13)
C1A C8A C9A 117.12(13)
C3A C9A C4A 122.19(13)
C3A C9A C8A 118.37(13)
C4A C9A C8A 119.43(13)
O2A C10A O1A 125.12(13)
O2A C10A C1A 122.87(13)
O1A C10A C1A 112.00(13)
C10B O1B H1OB 111.6(16)
C1B N1B C2B 119.50(12)
N1B C1B C8B 122.68(13)
N1B C1B C10B 115.00(12)
C8B C1B C10B 122.31(12)
N1B C2B C3B 122.76(13)
N1B C2B H2B 118.6
C3B C2B H2B 118.6
C2B C3B C9B 119.44(13)
C2B C3B H3B 120.3
C9B C3B H3B 120.3
C5B C4B C9B 120.47(14)
C5B C4B H4B 119.8
C9B C4B H4B 119.8
C4B C5B C6B 120.07(14)
C4B C5B H5B 120.0
C6B C5B H5B 120.0
C7B C6B C5B 121.20(14)
C7B C6B H6B 119.4
C5B C6B H6B 119.4
C6B C7B C8B 120.16(14)
C6B C7B H7B 119.9
C8B C7B H7B 119.9
C7B C8B C1B 124.23(13)
C7B C8B C9B 118.61(13)
C1B C8B C9B 117.14(12)
C3B C9B C4B 122.06(14)
C3B C9B C8B 118.46(13)
C4B C9B C8B 119.47(13)
O2B C10B O1B 125.65(14)
O2B C10B C1B 122.81(14)
O1B C10B C1B 111.52(13)

loop_
_geom_bond_atom_site_label_1
_geom_bond_atom_site_label_2
_geom_bond_distance
O1 C10 1.2967(17)
O1 H1O 0.90(3)
O2 C10 1.2136(17)
N1 C1 1.3293(18)
N1 C2 1.3583(19)
C1 C8 1.4284(19)
C1 C10 1.5133(19)
C2 C3 1.361(2)
C2 H2 0.9500
C3 C9 1.412(2)
C3 H3 0.9500
C4 C5 1.366(2)
C4 C9 1.419(2)
C4 H4 0.9500
C5 C6 1.406(2)
C5 H5 0.9500
C6 C7 1.367(2)
C6 H6 0.9500
C7 C8 1.4268(19)
C7 H7 0.9500
C8 C9 1.426(2)
O1A C10A 1.2990(18)
O1A H1OA 0.97(3)
O2A C10A 1.2103(19)
C1A N1A 1.3256(18)
C1A C8A 1.423(2)
C1A C10A 1.5131(19)
N1A C2A 1.3617(18)
C2A C3A 1.364(2)
C2A H2A 0.9500
C3A C9A 1.413(2)
C3A H3A 0.9500
C4A C5A 1.364(2)
C4A C9A 1.417(2)
C4A H4A 0.9500
C5A C6A 1.411(2)
C5A H5A 0.9500
C6A C7A 1.365(2)
C6A H6A 0.9500
C7A C8A 1.4210(19)
C7A H7A 0.9500
C8A C9A 1.4233(19)
O1B C10B 1.2957(18)
O1B H1OB 0.97(3)
O2B C10B 1.204(2)
N1B C1B 1.3230(19)
N1B C2B 1.3602(18)
C1B C8B 1.4241(18)
C1B C10B 1.5149(19)
C2B C3B 1.362(2)
C2B H2B 0.9500
C3B C9B 1.412(2)
C3B H3B 0.9500
C4B C5B 1.364(2)
C4B C9B 1.4171(19)
C4B H4B 0.9500
C5B C6B 1.411(2)
C5B H5B 0.9500
C6B C7B 1.367(2)
C6B H6B 0.9500
C7B C8B 1.420(2)
C7B H7B 0.9500
C8B C9B 1.4261(19)

loop_
_geom_hbond_atom_site_label_D
_geom_hbond_atom_site_label_H
_geom_hbond_atom_site_label_A
_geom_hbond_distance_DH
_geom_hbond_distance_HA
_geom_hbond_distance_DA
_geom_hbond_angle_DHA
O1 H1O N1A 0.91(3) 1.76(3) 2.6673(16) 177(3)
O1A H1OA N1B 0.97(3) 1.68(3) 2.6407(16) 172(2)
O1B H1OB N1 0.99(3) 1.69(3) 2.6715(17) 171(3)

loop_
_geom_torsion_atom_site_label_1
_geom_torsion_atom_site_label_2
_geom_torsion_atom_site_label_3
_geom_torsion_atom_site_label_4
_geom_torsion
C2 N1 C1 C8 0.0(2)
C2 N1 C1 C10 -177.20(14)
C1 N1 C2 C3 0.8(3)
N1 C2 C3 C9 -0.8(3)
C9 C4 C5 C6 0.2(3)
C4 C5 C6 C7 0.5(3)
C5 C6 C7 C8 -0.1(2)
C6 C7 C8 C9 -1.0(2)
C6 C7 C8 C1 178.80(15)
N1 C1 C8 C9 -0.7(2)
C10 C1 C8 C9 176.28(13)
N1 C1 C8 C7 179.43(14)
C10 C1 C8 C7 -3.6(2)
C2 C3 C9 C4 178.82(16)
C2 C3 C9 C8 0.0(2)
C5 C4 C9 C3 179.88(16)
C5 C4 C9 C8 -1.3(2)
C7 C8 C9 C3 -179.45(14)
C1 C8 C9 C3 0.7(2)
C7 C8 C9 C4 1.7(2)
C1 C8 C9 C4 -178.14(14)
N1 C1 C10 O2 163.91(15)
C8 C1 C10 O2 -13.3(2)
N1 C1 C10 O1 -13.4(2)
C8 C1 C10 O1 169.42(14)
C8A C1A N1A C2A 0.8(2)
C10A C1A N1A C2A 179.85(13)
C1A N1A C2A C3A -1.3(2)
N1A C2A C3A C9A 0.4(2)
C9A C4A C5A C6A 0.2(3)
C4A C5A C6A C7A -0.5(3)
C5A C6A C7A C8A -0.2(3)
C6A C7A C8A C1A -179.72(15)
C6A C7A C8A C9A 1.3(2)
N1A C1A C8A C7A -178.52(14)
C10A C1A C8A C7A 2.5(2)
N1A C1A C8A C9A 0.5(2)
C10A C1A C8A C9A -178.52(13)
C2A C3A C9A C4A -179.77(14)
C2A C3A C9A C8A 0.9(2)
C5A C4A C9A C3A -178.48(15)
C5A C4A C9A C8A 0.9(2)
C7A C8A C9A C3A 177.78(14)
C1A C8A C9A C3A -1.3(2)
C7A C8A C9A C4A -1.6(2)
C1A C8A C9A C4A 179.34(14)
N1A C1A C10A O2A -142.98(17)
C8A C1A C10A O2A 36.1(2)
N1A C1A C10A O1A 36.12(19)
C8A C1A C10A O1A -144.80(15)
C2B N1B C1B C8B 1.1(2)
C2B N1B C1B C10B -178.41(13)
C1B N1B C2B C3B 0.0(2)
N1B C2B C3B C9B -0.6(2)
C9B C4B C5B C6B -1.0(3)
C4B C5B C6B C7B 1.4(3)
C5B C6B C7B C8B -0.4(3)
C6B C7B C8B C1B -179.46(15)
C6B C7B C8B C9B -1.0(2)
N1B C1B C8B C7B 176.98(15)
C10B C1B C8B C7B -3.5(2)
N1B C1B C8B C9B -1.5(2)
C10B C1B C8B C9B 178.01(14)
C2B C3B C9B C4B -178.90(15)
C2B C3B C9B C8B 0.2(2)
C5B C4B C9B C3B 178.75(16)
C5B C4B C9B C8B -0.3(2)
C7B C8B C9B C3B -177.78(14)
C1B C8B C9B C3B 0.8(2)
C7B C8B C9B C4B 1.3(2)
C1B C8B C9B C4B 179.92(14)
N1B C1B C10B O2B 144.38(17)
C8B C1B C10B O2B -35.2(2)
N1B C1B C10B O1B -34.05(19)
C8B C1B C10B O1B 146.41(15)

loop_
_cod_related_entry_id
_cod_related_entry_database
_cod_related_entry_code
1 ChemSpider 61403
